data_2207883
loop_
_publ_author_name
'Xie, Yue-Hua'
'Sheng, Liang-Quan'
'Zhu, Wei'
'Shao, Si-Chang'

_publ_section_title
;
 2,4-Dichlorobenzaldehyde picolinoylhydrazone
;
_journal_coeditor_code SJ6167
_journal_issue 1
_journal_name_full 'Acta Crystallographica Section E'
_journal_page_first o26
_journal_page_last o27
_journal_paper_doi 10.1107/S1600536805039498
_journal_volume 62
_journal_year 2006
_chemical_formula_iupac 'C13 H9 Cl2 N3 O'
_chemical_formula_moiety 'C13 H9 Cl2 N3 O'
_chemical_formula_sum 'C13 H9 Cl2 N3 O'
_chemical_formula_weight 294.13
_chemical_name_systematic
;
2,4-Dichlorobenzaldehyde picolinoylhydrazone
;
_space_group_IT_number 14
_symmetry_cell_setting monoclinic
_symmetry_space_group_name_Hall '-P 2yn'
_symmetry_space_group_name_H-M 'P 1 21/n 1'
_atom_sites_solution_hydrogens geom
_atom_sites_solution_primary direct
_atom_sites_solution_secondary difmap
_cell_angle_alpha 90.00
_cell_angle_beta 103.794(14)
_cell_angle_gamma 90.00
_cell_formula_units_Z 8
_cell_length_a 10.500(11)
_cell_length_b 17.763(18)
_cell_length_c 14.757(15)
_cell_measurement_reflns_used 1925
_cell_measurement_temperature 298(2)
_cell_measurement_theta_max 39.767
_cell_measurement_theta_min 4.606
_cell_volume 2673(5)
_computing_cell_refinement 'SAINT (Bruker, 2002)'
_computing_data_collection 'SMART (Bruker, 2002)'
_computing_data_reduction SAINT
_computing_molecular_graphics 'SHELXTL (Bruker, 2000)'
_computing_publication_material SHELXL97
_computing_structure_refinement 'SHELXL97 (Sheldrick, 1997)'
_computing_structure_solution 'SHELXS97 (Sheldrick, 1997)'
_diffrn_ambient_temperature 298(2)
_diffrn_measured_fraction_theta_full 0.989
_diffrn_measured_fraction_theta_max 0.989
_diffrn_measurement_device_type 'Bruker SMART APEX area-detector'
_diffrn_measurement_method '\f and \w'
_diffrn_radiation_monochromator graphite
_diffrn_radiation_source 'fine-focus sealed tube'
_diffrn_radiation_type MoK\a
_diffrn_radiation_wavelength 0.71073
_diffrn_reflns_av_R_equivalents 0.0356
_diffrn_reflns_av_sigmaI/netI 0.0590
_diffrn_reflns_limit_h_max 12
_diffrn_reflns_limit_h_min -12
_diffrn_reflns_limit_k_max 18
_diffrn_reflns_limit_k_min -20
_diffrn_reflns_limit_l_max 7
_diffrn_reflns_limit_l_min -17
_diffrn_reflns_number 14951
_diffrn_reflns_theta_full 25.00
_diffrn_reflns_theta_max 25.00
_diffrn_reflns_theta_min 1.83
_diffrn_standards_number 0
_exptl_absorpt_coefficient_mu 0.480
_exptl_absorpt_correction_T_max 0.9102
_exptl_absorpt_correction_T_min 0.8313
_exptl_absorpt_correction_type multi-scan
_exptl_absorpt_process_details '(SADABS; Bruker, 2002)'
_exptl_crystal_colour colourless
_exptl_crystal_density_diffrn 1.462
_exptl_crystal_density_method 'not measured'
_exptl_crystal_description block
_exptl_crystal_F_000 1200
_exptl_crystal_size_max 0.40
_exptl_crystal_size_mid 0.30
_exptl_crystal_size_min 0.20
_refine_diff_density_max 0.256
_refine_diff_density_min -0.231
_refine_ls_extinction_method none
_refine_ls_goodness_of_fit_ref 0.856
_refine_ls_hydrogen_treatment mixed
_refine_ls_matrix_type full
_refine_ls_number_parameters 351
_refine_ls_number_reflns 4662
_refine_ls_number_restraints 0
_refine_ls_restrained_S_all 0.856
_refine_ls_R_factor_all 0.0840
_refine_ls_R_factor_gt 0.0422
_refine_ls_shift/su_max 0.001
_refine_ls_shift/su_mean 0.000
_refine_ls_structure_factor_coef Fsqd
_refine_ls_weighting_details 'calc w=1/[\s^2^(Fo^2^)+(0.0453P)^2^] where P=(Fo^2^+2Fc^2^)/3'
_refine_ls_weighting_scheme calc
_refine_ls_wR_factor_gt 0.0878
_refine_ls_wR_factor_ref 0.0980
_reflns_number_gt 2532
_reflns_number_total 4662
_reflns_threshold_expression I>2\s(I)
_cod_data_source_file sj6167.cif
_cod_data_source_block I
_cod_depositor_comments
;
The following automatic conversions were performed:
'_symmetry_cell_setting' value 'Monoclinic' changed to 'monoclinic'
according to '/home/saulius/struct/CIF-dictionaries/cif_core.dic'
dictionary named 'cif_core.dic' version 2.4.1 from 2010-06-29.

Automatic conversion script
Id: cif_fix_enum 1527 2010-12-29 10:47:43Z saulius 

The following automatic conversions were performed:

'_symmetry_cell_setting' value 'Monoclinic' changed to 'monoclinic'
according to /home/saulius/struct/CIF-dictionaries/cif_core.dic
dictionary named 'cif_core.dic' version 2.4.1 from 2010-06-29.

Automatic conversion script
Id: cif_fix_values 1715 2011-07-08 13:25:40Z adriana 
;
_cod_original_sg_symbol_H-M 'P 21/n'
_cod_database_code 2207883
_cod_database_fobs_code 2207883

loop_
_symmetry_equiv_pos_as_xyz
'x, y, z'
'-x+1/2, y+1/2, -z+1/2'
'-x, -y, -z'
'x-1/2, -y-1/2, z-1/2'

loop_
_atom_site_label
_atom_site_fract_x
_atom_site_fract_y
_atom_site_fract_z
_atom_site_U_iso_or_equiv
_atom_site_adp_type
_atom_site_calc_flag
_atom_site_refinement_flags
_atom_site_occupancy
_atom_site_type_symbol
Cl1 0.60990(8) 0.26040(6) 0.77328(5) 0.1118(4) Uani d . 1 Cl
Cl2 0.11780(6) 0.20950(5) 0.58473(5) 0.0837(3) Uani d . 1 Cl
Cl3 0.98526(8) -0.00943(5) 0.84983(6) 0.1058(3) Uani d . 1 Cl
Cl4 0.62373(10) -0.08061(5) 0.54437(7) 0.1190(4) Uani d . 1 Cl
O1 0.78793(15) 0.34118(10) 0.36026(12) 0.0699(5) Uani d . 1 O
O2 0.93330(16) 0.36868(10) 0.72803(12) 0.0739(6) Uani d . 1 O
N1 0.69216(18) 0.31731(12) 0.51088(15) 0.0548(6) Uani d . 1 N
N2 0.8176(2) 0.34107(12) 0.51667(17) 0.0575(6) Uani d . 1 N
H2 0.8685(19) 0.3497(12) 0.5701(14) 0.047(7) Uiso d . 1 H
N3 1.0534(2) 0.40302(13) 0.53949(15) 0.0685(7) Uani d . 1 N
N4 0.95502(18) 0.21837(14) 0.74889(14) 0.0573(6) Uani d . 1 N
N5 1.0505(2) 0.26718(14) 0.79340(15) 0.0597(6) Uani d . 1 N
H5A 1.132(2) 0.2493(13) 0.8295(15) 0.070(8) Uiso d . 1 H
N6 1.2617(2) 0.35264(14) 0.85374(16) 0.0801(7) Uani d . 1 N
C1 0.5286(2) 0.28335(13) 0.58821(16) 0.0485(6) Uani d . 1 C
C2 0.4936(2) 0.26115(14) 0.66864(17) 0.0580(7) Uani d . 1 C
C3 0.3678(2) 0.23952(14) 0.66968(17) 0.0621(7) Uani d . 1 C
H3 0.3468 0.2255 0.7250 0.074 Uiso calc R 1 H
C4 0.2749(2) 0.23930(14) 0.58714(18) 0.0555(7) Uani d . 1 C
C5 0.3043(2) 0.26203(16) 0.50649(18) 0.0658(8) Uani d . 1 C
H5B 0.2395 0.2630 0.4512 0.079 Uiso calc R 1 H
C6 0.4300(2) 0.28347(15) 0.50710(17) 0.0630(7) Uani d . 1 C
H6 0.4495 0.2985 0.4515 0.076 Uiso calc R 1 H
C7 0.6621(2) 0.30586(13) 0.58793(18) 0.0556(7) Uani d . 1 C
H7 0.7246 0.3118 0.6439 0.067 Uiso calc R 1 H
C8 0.8560(2) 0.35431(14) 0.4379(2) 0.0539(7) Uani d . 1 C
C9 0.9880(2) 0.38946(14) 0.4517(2) 0.0539(7) Uani d . 1 C
C10 1.0330(2) 0.40863(16) 0.3758(2) 0.0696(8) Uani d . 1 C
H10 0.9848 0.3970 0.3160 0.083 Uiso calc R 1 H
C11 1.1506(3) 0.44537(18) 0.3889(2) 0.0855(9) Uani d . 1 C
H11 1.1831 0.4598 0.3382 0.103 Uiso calc R 1 H
C12 1.2189(3) 0.46041(18) 0.4774(3) 0.0854(10) Uani d . 1 C
H12 1.2986 0.4858 0.4884 0.103 Uiso calc R 1 H
C13 1.1686(3) 0.43769(18) 0.5498(2) 0.0797(9) Uani d . 1 C
H13 1.2175 0.4469 0.6102 0.096 Uiso calc R 1 H
C14 0.8866(2) 0.09309(15) 0.71616(17) 0.0544(7) Uani d . 1 C
C15 0.8839(2) 0.01927(17) 0.74561(19) 0.0626(7) Uani d . 1 C
C16 0.8021(3) -0.03335(16) 0.6946(2) 0.0747(8) Uani d . 1 C
H16 0.8013 -0.0824 0.7164 0.090 Uiso calc R 1 H
C17 0.7215(3) -0.01285(18) 0.6111(2) 0.0738(8) Uani d . 1 C
C18 0.7197(3) 0.06002(18) 0.5792(2) 0.0792(9) Uani d . 1 C
H18 0.6633 0.0740 0.5231 0.095 Uiso calc R 1 H
C19 0.8025(2) 0.11133(16) 0.63186(18) 0.0703(8) Uani d . 1 C
H19 0.8022 0.1605 0.6101 0.084 Uiso calc R 1 H
C20 0.9760(2) 0.14867(17) 0.76794(17) 0.0583(7) Uani d . 1 C
H20 1.0479 0.1338 0.8145 0.070 Uiso calc R 1 H
C21 1.0337(2) 0.34125(17) 0.77425(17) 0.0581(7) Uani d . 1 C
C22 1.1524(2) 0.38846(17) 0.81344(17) 0.0593(7) Uani d . 1 C
C23 1.1443(3) 0.4640(2) 0.8043(2) 0.0949(11) Uani d . 1 C
H23 1.0648 0.4869 0.7769 0.114 Uiso calc R 1 H
C24 1.2546(4) 0.5064(2) 0.8358(2) 0.1121(13) Uani d . 1 C
H24 1.2515 0.5585 0.8287 0.134 Uiso calc R 1 H
C25 1.3677(3) 0.4721(2) 0.8772(2) 0.0930(11) Uani d . 1 C
H25 1.4438 0.4998 0.9001 0.112 Uiso calc R 1 H
C26 1.3678(3) 0.3957(2) 0.8845(2) 0.0979(11) Uani d . 1 C
H26 1.4463 0.3720 0.9125 0.117 Uiso calc R 1 H

loop_
_atom_site_aniso_label
_atom_site_aniso_U_11
_atom_site_aniso_U_22
_atom_site_aniso_U_33
_atom_site_aniso_U_12
_atom_site_aniso_U_13
_atom_site_aniso_U_23
Cl1 0.0970(6) 0.1687(9) 0.0539(5) -0.0513(6) -0.0133(4) 0.0307(5)
Cl2 0.0554(4) 0.1048(6) 0.0932(6) -0.0101(4) 0.0223(4) 0.0085(5)
Cl3 0.0943(6) 0.1027(7) 0.1089(7) 0.0037(5) 0.0013(5) 0.0367(6)
Cl4 0.1300(7) 0.0920(7) 0.1309(8) -0.0390(6) 0.0232(6) -0.0404(6)
O1 0.0557(10) 0.0956(15) 0.0561(12) -0.0130(10) 0.0090(9) -0.0083(11)
O2 0.0612(11) 0.0768(14) 0.0714(13) -0.0010(10) -0.0083(10) 0.0043(11)
N1 0.0465(12) 0.0615(15) 0.0561(14) -0.0051(11) 0.0113(11) -0.0020(11)
N2 0.0439(13) 0.0710(16) 0.0550(16) -0.0115(12) 0.0067(12) -0.0033(13)
N3 0.0524(13) 0.0803(17) 0.0711(16) -0.0097(13) 0.0112(12) -0.0102(13)
N4 0.0487(12) 0.0654(16) 0.0558(14) -0.0067(12) 0.0084(10) -0.0072(12)
N5 0.0501(13) 0.0601(17) 0.0626(15) -0.0040(13) 0.0005(11) -0.0048(13)
N6 0.0580(14) 0.0822(18) 0.0904(18) -0.0056(14) -0.0014(13) -0.0061(15)
C1 0.0498(14) 0.0493(16) 0.0461(15) -0.0032(13) 0.0106(12) 0.0012(12)
C2 0.0620(16) 0.0637(19) 0.0453(16) -0.0125(14) 0.0072(13) 0.0028(14)
C3 0.0700(18) 0.069(2) 0.0500(17) -0.0117(15) 0.0204(14) 0.0051(14)
C4 0.0527(15) 0.0596(18) 0.0552(17) -0.0020(13) 0.0150(14) -0.0009(14)
C5 0.0505(16) 0.095(2) 0.0478(16) -0.0046(15) 0.0039(13) -0.0011(16)
C6 0.0588(16) 0.087(2) 0.0443(15) -0.0047(16) 0.0140(13) 0.0057(14)
C7 0.0563(16) 0.0541(17) 0.0535(17) -0.0058(13) 0.0075(14) -0.0022(14)
C8 0.0477(15) 0.0554(18) 0.0594(18) 0.0033(13) 0.0142(14) 0.0009(14)
C9 0.0444(14) 0.0498(17) 0.0678(19) 0.0025(13) 0.0141(14) 0.0016(15)
C10 0.0549(16) 0.079(2) 0.075(2) -0.0051(16) 0.0171(15) 0.0043(17)
C11 0.0667(19) 0.105(3) 0.090(2) -0.0088(19) 0.0306(18) 0.013(2)
C12 0.0574(18) 0.087(3) 0.113(3) -0.0161(17) 0.024(2) 0.000(2)
C13 0.0552(17) 0.095(2) 0.086(2) -0.0157(17) 0.0104(17) -0.0137(19)
C14 0.0465(14) 0.0598(19) 0.0588(17) 0.0009(14) 0.0162(13) -0.0054(15)
C15 0.0503(15) 0.068(2) 0.0726(19) 0.0040(15) 0.0214(14) 0.0045(17)
C16 0.0740(19) 0.0575(19) 0.098(2) -0.0003(17) 0.0300(18) 0.0000(18)
C17 0.0722(19) 0.068(2) 0.083(2) -0.0134(17) 0.0222(18) -0.0211(18)
C18 0.083(2) 0.074(2) 0.070(2) -0.0111(19) -0.0038(16) -0.0048(18)
C19 0.0712(18) 0.0603(19) 0.0727(19) -0.0063(16) 0.0041(16) -0.0048(16)
C20 0.0471(15) 0.070(2) 0.0573(17) 0.0037(15) 0.0111(12) 0.0000(16)
C21 0.0544(16) 0.070(2) 0.0467(16) -0.0036(16) 0.0061(13) -0.0051(15)
C22 0.0612(17) 0.064(2) 0.0492(16) -0.0076(16) 0.0072(13) -0.0014(14)
C23 0.084(2) 0.072(2) 0.111(3) -0.014(2) -0.0109(19) 0.009(2)
C24 0.120(3) 0.083(3) 0.115(3) -0.032(3) -0.007(2) 0.010(2)
C25 0.086(2) 0.108(3) 0.082(2) -0.044(2) 0.0129(19) -0.013(2)
C26 0.0595(19) 0.120(3) 0.105(3) -0.011(2) 0.0010(18) -0.008(2)

loop_
_atom_type_symbol
_atom_type_description
_atom_type_scat_dispersion_real
_atom_type_scat_dispersion_imag
_atom_type_scat_source
C C 0.0033 0.0016 'International Tables Vol C Tables 4.2.6.8 and 6.1.1.4'
H H 0.0000 0.0000 'International Tables Vol C Tables 4.2.6.8 and 6.1.1.4'
N N 0.0061 0.0033 'International Tables Vol C Tables 4.2.6.8 and 6.1.1.4'
O O 0.0106 0.0060 'International Tables Vol C Tables 4.2.6.8 and 6.1.1.4'
Cl Cl 0.1484 0.1585 'International Tables Vol C Tables 4.2.6.8 and 6.1.1.4'

loop_
_geom_angle_atom_site_label_1
_geom_angle_atom_site_label_2
_geom_angle_atom_site_label_3
_geom_angle
_geom_angle_publ_flag
C7 N1 N2 115.9(2) y
C8 N2 N1 119.0(2) y
C8 N2 H2 121.2(15) ?
N1 N2 H2 119.6(15) ?
C13 N3 C9 115.9(3) ?
C20 N4 N5 116.1(2) y
C21 N5 N4 118.2(2) y
C21 N5 H5A 120.0(14) ?
N4 N5 H5A 121.1(14) ?
C22 N6 C26 116.2(3) ?
C2 C1 C6 116.5(2) ?
C2 C1 C7 122.3(2) ?
C6 C1 C7 121.2(2) ?
C3 C2 C1 122.8(2) ?
C3 C2 Cl1 117.6(2) ?
C1 C2 Cl1 119.6(2) ?
C4 C3 C2 118.2(2) ?
C4 C3 H3 120.9 ?
C2 C3 H3 120.9 ?
C5 C4 C3 121.0(2) ?
C5 C4 Cl2 119.27(19) ?
C3 C4 Cl2 119.7(2) ?
C4 C5 C6 119.7(2) ?
C4 C5 H5B 120.1 ?
C6 C5 H5B 120.1 ?
C5 C6 C1 121.7(2) ?
C5 C6 H6 119.1 ?
C1 C6 H6 119.1 ?
N1 C7 C1 119.5(2) ?
N1 C7 H7 120.3 ?
C1 C7 H7 120.3 ?
O1 C8 N2 123.5(2) y
O1 C8 C9 121.8(3) y
N2 C8 C9 114.7(2) ?
N3 C9 C10 123.7(2) ?
N3 C9 C8 117.1(3) ?
C10 C9 C8 119.2(3) ?
C9 C10 C11 118.8(3) ?
C9 C10 H10 120.6 ?
C11 C10 H10 120.6 ?
C12 C11 C10 118.8(3) ?
C12 C11 H11 120.6 ?
C10 C11 H11 120.6 ?
C11 C12 C13 118.8(3) ?
C11 C12 H12 120.6 ?
C13 C12 H12 120.6 ?
N3 C13 C12 123.9(3) ?
N3 C13 H13 118.0 ?
C12 C13 H13 118.0 ?
C19 C14 C15 116.7(2) ?
C19 C14 C20 120.7(3) ?
C15 C14 C20 122.6(2) ?
C16 C15 C14 122.1(3) ?
C16 C15 Cl3 117.5(2) ?
C14 C15 Cl3 120.4(2) ?
C17 C16 C15 119.1(3) ?
C17 C16 H16 120.4 ?
C15 C16 H16 120.4 ?
C16 C17 C18 121.0(3) ?
C16 C17 Cl4 118.9(3) ?
C18 C17 Cl4 120.1(3) ?
C19 C18 C17 118.5(3) ?
C19 C18 H18 120.7 ?
C17 C18 H18 120.7 ?
C18 C19 C14 122.6(3) ?
C18 C19 H19 118.7 ?
C14 C19 H19 118.7 ?
N4 C20 C14 119.3(2) ?
N4 C20 H20 120.4 ?
C14 C20 H20 120.4 ?
O2 C21 N5 124.2(2) y
O2 C21 C22 121.6(3) y
N5 C21 C22 114.2(2) ?
N6 C22 C23 123.4(3) ?
N6 C22 C21 117.2(3) ?
C23 C22 C21 119.4(3) ?
C22 C23 C24 119.1(3) ?
C22 C23 H23 120.5 ?
C24 C23 H23 120.5 ?
C25 C24 C23 119.3(3) ?
C25 C24 H24 120.3 ?
C23 C24 H24 120.3 ?
C24 C25 C26 118.1(3) ?
C24 C25 H25 120.9 ?
C26 C25 H25 120.9 ?
N6 C26 C25 123.9(3) ?
N6 C26 H26 118.0 ?
C25 C26 H26 118.0 ?

loop_
_geom_bond_atom_site_label_1
_geom_bond_atom_site_label_2
_geom_bond_distance
_geom_bond_publ_flag
Cl1 C2 1.726(3) ?
Cl2 C4 1.724(3) ?
Cl3 C15 1.725(3) ?
Cl4 C17 1.730(3) ?
O1 C8 1.219(3) y
O2 C21 1.213(3) y
N1 C7 1.267(3) y
N1 N2 1.366(3) y
N2 C8 1.339(3) y
N2 H2 0.854(19) ?
N3 C13 1.333(3) ?
N3 C9 1.335(3) ?
N4 C20 1.277(3) y
N4 N5 1.369(3) y
N5 C21 1.348(3) y
N5 H5A 0.95(2) ?
N6 C22 1.323(3) ?
N6 C26 1.338(4) ?
C1 C2 1.381(3) ?
C1 C6 1.383(3) ?
C1 C7 1.458(3) ?
C2 C3 1.379(3) ?
C3 C4 1.367(3) ?
C3 H3 0.9300 ?
C4 C5 1.360(3) ?
C5 C6 1.372(3) ?
C5 H5B 0.9300 ?
C6 H6 0.9300 ?
C7 H7 0.9300 ?
C8 C9 1.490(3) ?
C9 C10 1.359(3) ?
C10 C11 1.369(4) ?
C10 H10 0.9300 ?
C11 C12 1.358(4) ?
C11 H11 0.9300 ?
C12 C13 1.361(4) ?
C12 H12 0.9300 ?
C13 H13 0.9300 ?
C14 C19 1.382(3) ?
C14 C15 1.384(4) ?
C14 C20 1.448(3) ?
C15 C16 1.367(4) ?
C16 C17 1.367(4) ?
C16 H16 0.9300 ?
C17 C18 1.376(4) ?
C18 C19 1.367(3) ?
C18 H18 0.9300 ?
C19 H19 0.9300 ?
C20 H20 0.9300 ?
C21 C22 1.499(3) ?
C22 C23 1.349(4) ?
C23 C24 1.367(4) ?
C23 H23 0.9300 ?
C24 C25 1.345(4) ?
C24 H24 0.9300 ?
C25 C26 1.363(4) ?
C25 H25 0.9300 ?
C26 H26 0.9300 ?

loop_
_geom_hbond_atom_site_label_D
_geom_hbond_atom_site_label_H
_geom_hbond_atom_site_label_A
_geom_hbond_site_symmetry_A
_geom_hbond_distance_DH
_geom_hbond_distance_HA
_geom_hbond_distance_DA
_geom_hbond_angle_DHA
N2 H2 O2 . 0.854(19) 2.29(2) 3.105(4) 159.1(19)
N5 H5A O1 4_666 0.95(2) 2.26(2) 3.117(4) 149.7(19)

loop_
_geom_torsion_atom_site_label_1
_geom_torsion_atom_site_label_2
_geom_torsion_atom_site_label_3
_geom_torsion_atom_site_label_4
_geom_torsion
_geom_torsion_publ_flag
C7 N1 N2 C8 -180.0(2) y
C20 N4 N5 C21 178.9(2) y
C6 C1 C2 C3 0.4(4) ?
C7 C1 C2 C3 -179.8(2) ?
C6 C1 C2 Cl1 -179.2(2) ?
C7 C1 C2 Cl1 0.6(3) ?
C1 C2 C3 C4 0.8(4) ?
Cl1 C2 C3 C4 -179.5(2) ?
C2 C3 C4 C5 -2.0(4) ?
C2 C3 C4 Cl2 177.7(2) ?
C3 C4 C5 C6 1.9(4) ?
Cl2 C4 C5 C6 -177.8(2) ?
C4 C5 C6 C1 -0.6(4) ?
C2 C1 C6 C5 -0.5(4) ?
C7 C1 C6 C5 179.7(2) ?
N2 N1 C7 C1 177.5(2) ?
C2 C1 C7 N1 171.9(2) ?
C6 C1 C7 N1 -8.3(4) ?
N1 N2 C8 O1 -5.5(4) ?
N1 N2 C8 C9 172.3(2) ?
C13 N3 C9 C10 0.3(4) ?
C13 N3 C9 C8 -177.0(2) ?
O1 C8 C9 N3 178.5(2) ?
N2 C8 C9 N3 0.7(3) ?
O1 C8 C9 C10 1.2(4) ?
N2 C8 C9 C10 -176.7(2) ?
N3 C9 C10 C11 -1.5(4) ?
C8 C9 C10 C11 175.7(2) ?
C9 C10 C11 C12 0.9(4) ?
C10 C11 C12 C13 0.7(5) ?
C9 N3 C13 C12 1.5(4) ?
C11 C12 C13 N3 -2.0(5) ?
C19 C14 C15 C16 -0.3(4) ?
C20 C14 C15 C16 -177.8(2) ?
C19 C14 C15 Cl3 179.9(2) ?
C20 C14 C15 Cl3 2.4(4) ?
C14 C15 C16 C17 1.0(4) ?
Cl3 C15 C16 C17 -179.2(2) ?
C15 C16 C17 C18 -1.6(4) ?
C15 C16 C17 Cl4 177.1(2) ?
C16 C17 C18 C19 1.5(5) ?
Cl4 C17 C18 C19 -177.1(2) ?
C17 C18 C19 C14 -0.8(5) ?
C15 C14 C19 C18 0.2(4) ?
C20 C14 C19 C18 177.8(3) ?
N5 N4 C20 C14 -173.3(2) ?
C19 C14 C20 N4 17.9(4) ?
C15 C14 C20 N4 -164.8(2) ?
N4 N5 C21 O2 8.4(4) ?
N4 N5 C21 C22 -170.2(2) ?
C26 N6 C22 C23 -1.2(4) ?
C26 N6 C22 C21 177.1(3) ?
O2 C21 C22 N6 -172.5(2) ?
N5 C21 C22 N6 6.2(3) ?
O2 C21 C22 C23 5.9(4) ?
N5 C21 C22 C23 -175.4(3) ?
N6 C22 C23 C24 1.7(5) ?
C21 C22 C23 C24 -176.6(3) ?
C22 C23 C24 C25 -1.6(5) ?
C23 C24 C25 C26 1.1(6) ?
C22 N6 C26 C25 0.7(5) ?
C24 C25 C26 N6 -0.6(6) ?

loop_
_cod_related_entry_id
_cod_related_entry_database
_cod_related_entry_code
1 ChemSpider 5271016
